data_8103734
loop_
_publ_author_name
'Baerlocher, C.'
'Meier, W.M.'

_publ_section_title
;
 The crystal structure of synthetic zeolite Na-P1, an isotype of
 gismondine
;
_journal_name_full
;
Zeitschrift fuer Kristallographie, Kristallgeometrie, Kristallphysik, 
Kristallchemie (-144,1977)
;
_journal_page_first 339
_journal_page_last 354
_journal_volume 135
_journal_year 1972
_chemical_formula_sum 'Al6 Na5.92 O43.28 Si10'
_chemical_name_systematic 'Na6 (Al6 Si10 O32) (H2 O)12'
_space_group_IT_number 82
_symmetry_space_group_name_Hall 'I -4'
_symmetry_space_group_name_H-M 'I -4'
_cell_angle_alpha 90
_cell_angle_beta 90
_cell_angle_gamma 90
_cell_formula_units_Z 1
_cell_length_a 10.043
_cell_length_b 10.043
_cell_length_c 10.043
_cell_volume 1012.956
_citation_journal_id_ASTM ZEKGAX
_cod_data_source_file Baerlocher_ZEKGAX_1972_762.cif
_cod_data_source_block Al6Na5.92O43.28Si10
_cod_database_code 8103734

loop_
_symmetry_equiv_pos_as_xyz
x,y,z
y,-x,-z
-x,-y,z
-y,x,-z
x+1/2,y+1/2,z+1/2
y+1/2,-x+1/2,-z+1/2
-x+1/2,-y+1/2,z+1/2
-y+1/2,x+1/2,-z+1/2

loop_
_atom_site_label
_atom_site_type_symbol
_atom_site_fract_x
_atom_site_fract_y
_atom_site_fract_z
_atom_site_occupancy
_atom_site_U_iso_or_equiv
O6 O-2 0.2195 0.024 0.3515 0.7 0.0
O3 O-2 0.009 0.346 0.2985 1 0.0
Na1 Na+1 0.014 0.1895 0.494 0.32 0.0
Al2 Al+3 0.1683 0.3579 0.2329 0.375 0.0
O1 O-2 0.189 0.0215 0.041 1 0.0
O7 O-2 0.293 0.002 0.352 0.5 0.0
Na2 Na+1 0.359 0.0825 0.221 0.42 0.0
O5 O-2 0 0 0.325 0.42 0.0
O2 O-2 0.1885 0.2895 0.088 1 0.0
Al1 Al+3 0.1438 0.1692 -0.0181 0.375 0.0
O4 O-2 0.283 0.2845 0.33 1 0.0
Si2 Si+4 0.1683 0.3579 0.2329 0.625 0.0
Si1 Si+4 0.1438 0.1692 -0.0181 0.625 0.0
